data_1000297
loop_
_publ_author_name
'de Kozak, A'
'Samouel, M'
'Renaudin, J'
'Ferey, G'

_publ_section_title
;
Complex copper II fluorides: XII. Crystal structure and ferromagnetic
properties of Na~4~BaCu~3~F~12~
;
_journal_coden_ASTM EJSCE5
_journal_name_full
;
European Journal of Solid State Inorganic Chemistry
;
_journal_page_first 771
_journal_page_last 782
_journal_volume 27
_journal_year 1990
_chemical_formula_structural 'Na4 Ba Cu3 F12'
_chemical_formula_sum 'Ba Cu3 F12 Na4'
_chemical_name_systematic 'Tetrasodium barium tricopper fluoride'
_space_group_IT_number 206
_symmetry_cell_setting cubic
_symmetry_Int_Tables_number 206
_symmetry_space_group_name_Hall '-I 2b 2c 3'
_symmetry_space_group_name_H-M 'I a -3'
_cell_angle_alpha 90
_cell_angle_beta 90
_cell_angle_gamma 90
_cell_formula_units_Z 16
_cell_length_a 16.135(2)
_cell_length_b 16.135(2)
_cell_length_c 16.135(2)
_cell_volume 4200.6
_refine_ls_R_factor_all 0.058
_cod_database_code 1000297

loop_
_symmetry_equiv_pos_as_xyz
x,y,z
x,-y,1/2-z
1/2-x,y,-z
-x,1/2-y,z
y,z,x
-y,1/2-z,x
y,-z,1/2-x
1/2-y,z,-x
z,x,y
1/2-z,x,-y
-z,1/2-x,y
z,-x,1/2-y
-x,-y,-z
-x,y,1/2+z
1/2+x,-y,z
x,1/2+y,-z
-y,-z,-x
y,1/2+z,-x
-y,z,1/2+x
1/2+y,-z,x
-z,-x,-y
1/2+z,-x,y
z,1/2+x,-y
-z,x,1/2+y
1/2+x,1/2+y,1/2+z
1/2+x,1/2-y,-z
-x,1/2+y,1/2-z
1/2-x,-y,1/2+z
1/2+y,1/2+z,1/2+x
1/2-y,-z,1/2+x
1/2+y,1/2-z,-x
-y,1/2+z,1/2-x
1/2+z,1/2+x,1/2+y
-z,1/2+x,1/2-y
1/2-z,-x,1/2+y
1/2+z,1/2-x,-y
1/2-x,1/2-y,1/2-z
1/2-x,1/2+y,z
x,1/2-y,1/2+z
1/2+x,y,1/2-z
1/2-y,1/2-z,1/2-x
1/2+y,z,1/2-x
1/2-y,1/2+z,x
y,1/2-z,1/2+x
1/2-z,1/2-x,1/2-y
z,1/2-x,1/2+y
1/2+z,x,1/2-y
1/2-z,1/2+x,y

loop_
_atom_site_aniso_label
_atom_site_aniso_U_11
_atom_site_aniso_U_12
_atom_site_aniso_U_13
_atom_site_aniso_U_22
_atom_site_aniso_U_23
_atom_site_aniso_U_33
Ba1 0.0106(5) 0.0084(23) 0.0084(23) 0.0106(5) 0.0084(23) 0.0106(5)
Ba2 0.0120(5) 0.0062(19) 0.0062(19) 0.0120(5) 0.0062(19) 0.0120(5)

loop_
_atom_site_label
_atom_site_type_symbol
_atom_site_symmetry_multiplicity
_atom_site_Wyckoff_symbol
_atom_site_fract_x
_atom_site_fract_y
_atom_site_fract_z
_atom_site_occupancy
_atom_site_attached_hydrogens
_atom_site_calc_flag
Ba1 Ba2+ 8 a 0. 0. 0. 1. 0 d
Ba2 Ba2+ 8 b 0.25 0.25 0.25 1. 0 d
Cu1 Cu2+ 48 e 0.3787(8) 0.1276(5) 0.1204(7) 1. 0 d
Na1 Na1+ 16 c 0.1315(28) 0.1315(28) 0.1315(28) 1. 0 d
Na2 Na1+ 24 d 0.2614(16) 0. 0.25 1. 0 d
Na3 Na1+ 24 d 0. 0.25 0.0332(10) 1. 0 d
F1 F1- 48 e 0.0919(22) 0.3540(22) 0.9831(22) 1. 0 d
F2 F1- 48 e 0.1075(16) 0.2557(22) 0.1508(14) 1. 0 d
F3 F1- 48 e 0.0132(22) 0.4099(20) 0.142(2) 1. 0 d
F4 F1- 48 e 0.2406(27) 0.3491(17) 0.0983(21) 1. 0 d

loop_
_atom_type_symbol
_atom_type_oxidation_number
Ba2+ 2.000
Cu2+ 2.000
Na1+ 1.000
F1- -1.000
